data_2100561
loop_
_publ_author_name
'R. Ubic'
'Y. Hu'
'I. Abrahams'

_publ_section_title
;
 Neutron and electron diffraction studies of La(Zn~1/2~Ti~1/2~)O~3~
 perovskite
;
_journal_issue 4
_journal_name_full 'Acta Crystallographica Section B'
_journal_page_first 521
_journal_page_last 529
_journal_paper_doi 10.1107/S0108768106015527
_journal_volume 62
_journal_year 2006
_chemical_formula_moiety 'La (Zn0.5 Ti0.5) O3'
_chemical_formula_sum 'La O3 Ti0.5 Zn0.5'
_space_group_IT_number 14
_space_group_name_Hall '-P 2yn'
_space_group_name_H-M_alt 'P 1 21/n 1'
_symmetry_cell_setting monoclinic
_symmetry_space_group_name_H-M 'P 1 21/n 1'
_audit_creation_method Crystallographica
_cell_angle_alpha 90
_cell_angle_beta 90.034
_cell_angle_gamma 90
_cell_length_a 7.8950
_cell_length_b 5.5964
_cell_length_c 5.5809
_cell_volume 246.584
_diffrn_radiation_type Cu-ka1
_diffrn_radiation_wavelength 1.54056
_exptl_absorpt_coefficient_mu 1491.34
_exptl_crystal_density_diffrn 6.56009
_cod_data_source_file ws5035.cif
_cod_data_source_block LZT
_cod_depositor_comments
;
The original entry, ws5035.cif, contained the '_diffrn_radiation_type
Cu-ka1' and '_diffrn_radiation_wavelength 1.54056'; however, the paper
at http://journals.iucr.org/b/issues/2006/04/00/ws5035/index.html
describes the examination of the structure using electron and neutron
diffraction on powder; so does the title and the abstract. The
'Cu-ka1' and '1.54056' values thus seem wrong and unappropriate for
this entry. They were commented out before deposition into COD.

Saulius Gra\<zulis, 2008.02.14
;
_cod_original_sg_symbol_H-M 'P 21/n'
_cod_original_formula_sum 'La Zn0.5 Ti0.5 O3'
_cod_database_code 2100561

loop_
_space_group_symop_id
_space_group_symop_operation_xyz
1 x,y,z
2 -x+1/2,y+1/2,-z+1/2
3 -x,-y,-z
4 x+1/2,-y+1/2,z+1/2

loop_
_atom_site_type_symbol
_atom_site_label
_atom_site_fract_x
_atom_site_fract_y
_atom_site_fract_z
_atom_site_U_iso_or_equiv
_atom_site_thermal_displace_type
_atom_site_occupancy
La La 0.25 0.03308 0.9933 0.05 Uiso 1
Zn Zn 0 0.5 0 0.05 Uiso 1
Ti Ti 0 0 0.5 0.05 Uiso 1
O O1 0.9605 0.2059 0.2234 0.05 Uiso 1
O O2 0.9593 0.7211 0.2971 0.05 Uiso 1
O O3 0.2415 0.9837 0.4224 0.05 Uiso 1

loop_
_geom_bond_atom_site_label_1
_geom_bond_atom_site_label_2
_geom_bond_distance
_geom_bond_publ_flag
La O1 2.7950 yes
La O1 3.3275 yes
La O1 2.4517 yes
La O1 2.6772 yes
La O2 3.3459 yes
La O2 2.7820 yes
La O2 2.6919 yes
La O2 2.4403 yes
La O3 3.1988 yes
La O3 2.4116 yes
La O3 3.1111 yes
La O3 2.5662 yes
Zn O1 2.0883 yes
Zn O2 2.0938 yes
Zn O3 2.0880 yes
Ti O1 1.9513 yes
Ti O2 1.9548 yes
Ti O3 1.9576 yes
